data_4345869
loop_
_publ_author_name
'Ohtani, Ryo'
'Grosjean, Arnaud'
'Ishikawa, Ryuta'
'Yamamoto, Riho'
'Nakamura, Masaaki'
'Clegg, Jack K.'
'Hayami, Shinya'

_publ_section_title
;
 Zero in-Plane Thermal Expansion in Guest-Tunable 2D Coordination
 Polymers.
;
_journal_issue 11
_journal_name_full 'Inorganic chemistry'
_journal_page_first 6225
_journal_page_last 6233
_journal_paper_doi 10.1021/acs.inorgchem.7b00282
_journal_volume 56
_journal_year 2017
_chemical_formula_moiety 'C38 H28 Mn3 N10 O5'
_chemical_formula_sum 'C38 H28 Mn3 N10 O5'
_chemical_formula_weight 869.52
_space_group_crystal_system orthorhombic
_space_group_IT_number 56
_space_group_name_Hall '-P 2ab 2ac'
_space_group_name_H-M_alt 'P c c n'
_symmetry_space_group_name_Hall '-P 2ab 2ac'
_symmetry_space_group_name_H-M 'P c c n'
_atom_sites_solution_hydrogens geom
_atom_sites_solution_primary direct
_atom_sites_solution_secondary difmap
_cell_angle_alpha 90.0000
_cell_angle_beta 90.0000
_cell_angle_gamma 90.0000
_cell_formula_units_Z 4
_cell_length_a 14.178(3)
_cell_length_b 14.470(3)
_cell_length_c 18.385(3)
_cell_measurement_reflns_used 10656
_cell_measurement_temperature 240
_cell_measurement_theta_max 30.68
_cell_measurement_theta_min 1.79
_cell_volume 3771.8(13)
_computing_cell_refinement CrystalClear
_computing_data_collection 'CrystalClear (Rigaku Inc., 2008)'
_computing_data_reduction CrystalClear
_computing_molecular_graphics 'CrystalStructure 4.1'
_computing_publication_material 'CrystalStructure 4.1 (Rigaku, 2014)'
_computing_structure_refinement 'SHELXL2013 (Sheldrick, 2008)'
_computing_structure_solution 'SIR2004 (Burla, et al., 2005)'
_diffrn_ambient_temperature 240
_diffrn_detector_area_resol_mean 14.222
_diffrn_measured_fraction_theta_full 0.996
_diffrn_measured_fraction_theta_max 0.994
_diffrn_measurement_device_type 'Rigaku Saturn724'
_diffrn_measurement_method \w
_diffrn_radiation_type 'Mo K\a'
_diffrn_radiation_wavelength 0.71075
_diffrn_reflns_av_R_equivalents 0.0560
_diffrn_reflns_Laue_measured_fraction_full 0.996
_diffrn_reflns_Laue_measured_fraction_max 0.994
_diffrn_reflns_limit_h_max 15
_diffrn_reflns_limit_h_min -18
_diffrn_reflns_limit_k_max 18
_diffrn_reflns_limit_k_min -13
_diffrn_reflns_limit_l_max 17
_diffrn_reflns_limit_l_min -23
_diffrn_reflns_number 14126
_diffrn_reflns_point_group_measured_fraction_full 0.996
_diffrn_reflns_point_group_measured_fraction_max 0.994
_diffrn_reflns_theta_full 25.242
_diffrn_reflns_theta_max 27.479
_diffrn_reflns_theta_min 3.350
_diffrn_standards_number 0
_exptl_absorpt_coefficient_mu 1.047
_exptl_absorpt_correction_T_max 0.811
_exptl_absorpt_correction_T_min 0.589
_exptl_absorpt_correction_type multi-scan
_exptl_absorpt_process_details 'REQAB (Rigaku, 1998)'
_exptl_crystal_colour colorless
_exptl_crystal_density_diffrn 1.531
_exptl_crystal_density_method 'not measured'
_exptl_crystal_description prism
_exptl_crystal_F_000 1764.00
_exptl_crystal_size_max 0.200
_exptl_crystal_size_mid 0.200
_exptl_crystal_size_min 0.200
_refine_diff_density_max 0.47
_refine_diff_density_min -0.51
_refine_ls_extinction_method none
_refine_ls_goodness_of_fit_ref 1.160
_refine_ls_hydrogen_treatment constr
_refine_ls_number_parameters 256
_refine_ls_number_reflns 4302
_refine_ls_number_restraints 0
_refine_ls_R_factor_all 0.0977
_refine_ls_R_factor_gt 0.0704
_refine_ls_shift/su_max 0.001
_refine_ls_structure_factor_coef Fsqd
_refine_ls_weighting_details 'w = 1/[\s^2^(Fo^2^)+(0.0525P)^2^+3.1004P] where P=(Fo^2^+2Fc^2^)/3'
_refine_ls_weighting_scheme calc
_refine_ls_wR_factor_gt 0.1383
_refine_ls_wR_factor_ref 0.1516
_reflns_number_gt 3275
_reflns_number_total 4302
_reflns_threshold_expression F^2^>2.0\s(F^2^)
_cod_data_source_file ic7b00282_si_006.cif
_cod_data_source_block Ohtani3
_cod_depositor_comments 'Adding full bibliography for 4345866--4345871.cif.'
_cod_original_cell_volume 3771.6(12)
_cod_database_code 4345869
_shelxl_res_file
;

    shelxl.res created by SHELXL-2014/7

TITL Ohtani3
CELL  0.71075 14.17760 14.46970 18.38490 90.00000 90.00000 90.00000
ZERR  4 0.00270 0.00270 0.00330 0.00000 0.00000 0.00000
LATT 1
SYMM .50-X,    +Y, .50+Z
SYMM    +X, .50-Y, .50+Z
SYMM .50-X, .50-Y,    +Z
SFAC C H N O MN
UNIT 152 112 40 20 12
L.S. 10
FMAP 2
PLAN -25
WPDB -2
HTAB
BOND $H
CONF
LIST 4
TEMP -32.8
ACTA
SIZE 0.200 0.200 0.200
WGHT    0.052500    3.100400
FVAR       0.72500
MN1   5    0.250000    0.250000    0.671546    10.50000    0.02679    0.02346 =
         0.02443    0.00000    0.00000   -0.00014
MN2   5    0.550497    0.048254    0.748252    11.00000    0.02316    0.02218 =
         0.03835    0.00068   -0.00061   -0.00209
O1    4    0.643040    0.075404    0.677267    11.00000    0.03135    0.03549 =
         0.04251    0.00040    0.00323   -0.01037
O2    4    0.589361    0.140437    0.815688    11.00000    0.03409    0.02750 =
         0.04361   -0.00233   -0.00054   -0.00662
O3    4    0.750000    0.250000    0.693796    10.50000    0.11492    0.05899 =
         0.19436    0.00000    0.00000   -0.01364
N1    3    0.442472    0.146319    0.694945    11.00000    0.03381    0.03716 =
         0.06486    0.00624   -0.01120    0.00571
N2    3    0.144201    0.061492    0.695409    11.00000    0.03568    0.03653 =
         0.07055    0.00852    0.00930   -0.00242
N3    3    0.250000    0.250000    0.589335    10.50000    0.04780    0.03908 =
         0.03024    0.00000    0.00000   -0.00155
N4    3    0.500996   -0.055933    0.689115    11.00000    0.03899    0.03523 =
         0.04514   -0.00498    0.00696   -0.01431
N5    3    0.444093    0.010068    0.811961    11.00000    0.03734    0.03681 =
         0.04415   -0.00841    0.00372   -0.01307
N6    3    0.250000    0.250000    0.795249    10.50000    0.07582    0.07153 =
         0.02695    0.00000    0.00000    0.00077
C1    1    0.373280    0.184791    0.685149    11.00000    0.03453    0.02682 =
         0.03845    0.00394   -0.00499   -0.00497
C2    1    0.183109    0.129597    0.685550    11.00000    0.02595    0.03062 =
         0.04244    0.00408    0.00216    0.00182
C3    1    0.651021    0.043633    0.610050    11.00000    0.02639    0.03101 =
         0.04034    0.00454    0.00411    0.00229
C4    1    0.719044    0.083225    0.563977    11.00000    0.03078    0.03281 =
         0.04561    0.00536   -0.00212   -0.00270
AFIX  43
H4    2    0.756834    0.131986    0.581069    11.00000   -1.20000
AFIX   0
C5    1    0.730888    0.051037    0.493630    11.00000    0.03641    0.05071 =
         0.04858    0.01082    0.00865    0.00274
AFIX  43
H5    2    0.777234    0.078309    0.464030    11.00000   -1.20000
AFIX   0
C6    1    0.676673   -0.019973    0.465550    11.00000    0.05833    0.05649 =
         0.04291   -0.00786    0.01390   -0.00120
AFIX  43
H6    2    0.685843   -0.040977    0.417687    11.00000   -1.20000
AFIX   0
C7    1    0.609621   -0.058714    0.509042    11.00000    0.05728    0.05125 =
         0.05368   -0.01377    0.01142   -0.01419
AFIX  43
H7    2    0.571644   -0.106371    0.490343    11.00000   -1.20000
AFIX   0
C8    1    0.595689   -0.029186    0.581404    11.00000    0.03675    0.03838 =
         0.04520   -0.00557    0.00796   -0.00478
C9    1    0.524474   -0.076131    0.623383    11.00000    0.05331    0.04064 =
         0.05131   -0.01573    0.00764   -0.01963
AFIX  43
H9    2    0.492607   -0.125464    0.600962    11.00000   -1.20000
AFIX   0
C10   1    0.432232   -0.113477    0.728036    11.00000    0.06134    0.05644 =
         0.06708   -0.02163    0.02384   -0.03266
AFIX  23
H10A  2    0.464981   -0.161150    0.756246    11.00000   -1.20000
H10B  2    0.390165   -0.144084    0.693269    11.00000   -1.20000
AFIX   0
C11   1    0.377345   -0.053565    0.776868    11.00000    0.05113    0.06617 =
         0.06253   -0.01904    0.01111   -0.03450
AFIX  23
H11A  2    0.330151   -0.018803    0.749150    11.00000   -1.20000
H11B  2    0.344685   -0.090804    0.813584    11.00000   -1.20000
AFIX   0
C12   1    0.430245    0.037200    0.877937    11.00000    0.04919    0.05106 =
         0.05138   -0.00710    0.01307   -0.01997
AFIX  43
H12   2    0.378759    0.011260    0.902857    11.00000   -1.20000
AFIX   0
C13   1    0.486013    0.103005    0.916477    11.00000    0.04232    0.04069 =
         0.04438   -0.00874    0.00164   -0.00989
C14   1    0.462045    0.120420    0.990192    11.00000    0.06554    0.05870 =
         0.04895   -0.01102    0.00821   -0.02170
AFIX  43
H14   2    0.412326    0.086915    1.011376    11.00000   -1.20000
AFIX   0
C15   1    0.508339    0.183563    1.030908    11.00000    0.07325    0.05566 =
         0.04747   -0.01771   -0.00248   -0.00347
AFIX  43
H15   2    0.490880    0.194560    1.079467    11.00000   -1.20000
AFIX   0
C16   1    0.582131    0.231647    0.999292    11.00000    0.06306    0.03539 =
         0.05690   -0.01625   -0.02283    0.00503
AFIX  43
H16   2    0.615244    0.275413    1.027143    11.00000   -1.20000
AFIX   0
C17   1    0.608456    0.216880    0.927539    11.00000    0.04247    0.02521 =
         0.04735    0.00138   -0.01275   -0.00106
AFIX  43
H17   2    0.658789    0.250885    0.907756    11.00000   -1.20000
AFIX   0
C18   1    0.561321    0.152181    0.884087    11.00000    0.03437    0.02462 =
         0.04608   -0.00239   -0.01056    0.00395
C19   1    0.250000    0.250000    0.854686    10.50000    0.05635    0.06111 =
         0.03339    0.00000    0.00000   -0.00677
C20   1    0.250000    0.250000    0.934927    10.50000    0.15743    0.15402 =
         0.02417    0.00000    0.00000   -0.02639
HKLF 4
 
REM  Ohtani3
REM R1 =  0.0704 for    3275 Fo > 4sig(Fo)  and  0.0977 for all    4302 data
REM    256 parameters refined using      0 restraints
 
END  
     
WGHT      0.0522      3.1078 

REM No hydrogen bonds found for HTAB generation

REM Highest difference peak  0.471,  deepest hole -0.507,  1-sigma level  0.102
Q1    1   0.7500  0.2500  0.7657  10.50000  0.05    0.47
Q2    1   0.2547  0.0040  0.7701  11.00000  0.05    0.42
Q3    1   0.3231  0.2481  0.9447  11.00000  0.05    0.41
Q4    1   0.4280 -0.1090  0.7945  11.00000  0.05    0.41
Q5    1   0.4604  0.2444  0.7352  11.00000  0.05    0.40
Q6    1   0.4396  0.2377  0.7803  11.00000  0.05    0.36
Q7    1   0.5565  0.2005  0.7509  11.00000  0.05    0.36
Q8    1   0.3744 -0.0665  0.7077  11.00000  0.05    0.36
Q9    1   0.1966  0.1855  0.6800  11.00000  0.05    0.36
Q10   1   0.2553 -0.0460  0.6424  11.00000  0.05    0.35
Q11   1   0.3594 -0.0514  0.7027  11.00000  0.05    0.35
Q12   1   0.6041  0.0556  0.8076  11.00000  0.05    0.35
Q13   1   0.4425  0.1561  0.7510  11.00000  0.05    0.35
Q14   1   0.6978  0.0114  0.7792  11.00000  0.05    0.34
Q15   1   0.2570 -0.0101  0.7066  11.00000  0.05    0.34
Q16   1   0.4375 -0.2369  0.7210  11.00000  0.05    0.34
Q17   1   0.2481 -0.0512  0.7464  11.00000  0.05    0.33
Q18   1   0.6603 -0.0523  0.7591  11.00000  0.05    0.32
Q19   1   0.7430  0.0302  0.6935  11.00000  0.05    0.32
Q20   1   0.4453  0.2524  0.6822  11.00000  0.05    0.32
Q21   1   0.5159  0.2298  0.8256  11.00000  0.05    0.31
Q22   1   0.6886  0.0173  0.8323  11.00000  0.05    0.31
Q23   1   0.2432  0.0392  0.8102  11.00000  0.05    0.31
Q24   1   0.6982 -0.0038  0.7530  11.00000  0.05    0.31
Q25   1   0.5035 -0.2012  0.7337  11.00000  0.05    0.30
;

loop_
_symmetry_equiv_pos_site_id
_space_group_symop_operation_xyz
1 +X,+Y,+Z
2 1/2-X,+Y,1/2+Z
3 +X,1/2-Y,1/2+Z
4 1/2-X,1/2-Y,+Z
5 -X,-Y,-Z
6 1/2+X,-Y,1/2-Z
7 -X,1/2+Y,1/2-Z
8 1/2+X,1/2+Y,-Z

loop_
_atom_site_label
_atom_site_type_symbol
_atom_site_fract_x
_atom_site_fract_y
_atom_site_fract_z
_atom_site_U_iso_or_equiv
_atom_site_adp_type
_atom_site_occupancy
_atom_site_site_symmetry_multiplicity
_atom_site_calc_flag
_atom_site_refinement_flags
Mn1 Mn 0.25 0.25 0.67155(4) 0.0249(2) Uani 1 4 d .
Mn2 Mn 0.55050(4) 0.04825(4) 0.74825(3) 0.02790(19) Uani 1 8 d .
O1 O 0.6430(2) 0.07540(19) 0.67727(15) 0.0364(7) Uani 1 8 d .
O2 O 0.5894(2) 0.14044(18) 0.81569(15) 0.0351(7) Uani 1 8 d .
O3 O 0.75 0.25 0.6938(5) 0.123(3) Uani 1 4 d .
N1 N 0.4425(3) 0.1463(3) 0.6949(2) 0.0453(9) Uani 1 8 d .
N2 N 0.1442(3) 0.0615(3) 0.6954(2) 0.0476(10) Uani 1 8 d .
N3 N 0.25 0.25 0.5893(2) 0.0390(12) Uani 1 4 d .
N4 N 0.5010(3) -0.0559(2) 0.68911(19) 0.0398(9) Uani 1 8 d .
N5 N 0.4441(3) 0.0101(2) 0.81196(19) 0.0394(9) Uani 1 8 d .
N6 N 0.25 0.25 0.7952(3) 0.0581(16) Uani 1 4 d .
C1 C 0.3733(3) 0.1848(3) 0.6852(2) 0.0333(9) Uani 1 8 d .
C2 C 0.1831(3) 0.1296(3) 0.6855(2) 0.0330(9) Uani 1 8 d .
C3 C 0.6510(3) 0.0436(3) 0.6100(2) 0.0326(9) Uani 1 8 d .
C4 C 0.7190(3) 0.0832(3) 0.5640(2) 0.0364(10) Uani 1 8 d .
C5 C 0.7309(3) 0.0510(3) 0.4936(3) 0.0452(12) Uani 1 8 d .
C6 C 0.6767(4) -0.0200(3) 0.4656(3) 0.0526(13) Uani 1 8 d .
C7 C 0.6096(4) -0.0587(3) 0.5090(3) 0.0541(13) Uani 1 8 d .
C8 C 0.5957(3) -0.0292(3) 0.5814(2) 0.0401(10) Uani 1 8 d .
C9 C 0.5245(4) -0.0761(3) 0.6234(3) 0.0484(12) Uani 1 8 d .
C10 C 0.4322(4) -0.1135(4) 0.7280(3) 0.0616(16) Uani 1 8 d .
C11 C 0.3774(4) -0.0536(4) 0.7769(3) 0.0599(15) Uani 1 8 d .
C12 C 0.4303(4) 0.0372(3) 0.8779(3) 0.0505(13) Uani 1 8 d .
C13 C 0.4860(3) 0.1030(3) 0.9165(2) 0.0425(11) Uani 1 8 d .
C14 C 0.4621(4) 0.1204(4) 0.9902(3) 0.0577(14) Uani 1 8 d .
C15 C 0.5083(4) 0.1836(4) 1.0309(3) 0.0588(14) Uani 1 8 d .
C16 C 0.5821(4) 0.2316(3) 0.9993(3) 0.0518(13) Uani 1 8 d .
C17 C 0.6085(3) 0.2169(3) 0.9275(2) 0.0383(10) Uani 1 8 d .
C18 C 0.5613(3) 0.1522(3) 0.8841(2) 0.0350(10) Uani 1 8 d .
C19 C 0.25 0.25 0.8547(4) 0.0503(17) Uani 1 4 d .
C20 C 0.25 0.25 0.9349(4) 0.112(4) Uani 1 4 d .
H4 H 0.75683 0.13199 0.58107 0.0437 Uiso 1 8 calc R
H5 H 0.77723 0.07831 0.46403 0.0543 Uiso 1 8 calc R
H6 H 0.68584 -0.04098 0.41769 0.0631 Uiso 1 8 calc R
H7 H 0.57164 -0.10637 0.49034 0.0649 Uiso 1 8 calc R
H9 H 0.49261 -0.12546 0.60096 0.0581 Uiso 1 8 calc R
H10A H 0.46498 -0.16115 0.75625 0.0739 Uiso 1 8 calc R
H10B H 0.39017 -0.14408 0.69327 0.0739 Uiso 1 8 calc R
H11A H 0.33015 -0.0188 0.74915 0.0719 Uiso 1 8 calc R
H11B H 0.34469 -0.0908 0.81358 0.0719 Uiso 1 8 calc R
H12 H 0.37876 0.01126 0.90286 0.0606 Uiso 1 8 calc R
H14 H 0.41233 0.08691 1.01138 0.0693 Uiso 1 8 calc R
H15 H 0.49088 0.19456 1.07947 0.0706 Uiso 1 8 calc R
H16 H 0.61524 0.27541 1.02714 0.0621 Uiso 1 8 calc R
H17 H 0.65879 0.25088 0.90776 0.0460 Uiso 1 8 calc R

loop_
_atom_site_aniso_label
_atom_site_aniso_U_11
_atom_site_aniso_U_22
_atom_site_aniso_U_33
_atom_site_aniso_U_12
_atom_site_aniso_U_13
_atom_site_aniso_U_23
Mn1 0.0268(4) 0.0235(4) 0.0244(4) -0.0001(4) 0.0000 0.0000
Mn2 0.0232(3) 0.0222(3) 0.0384(4) -0.0021(2) -0.0006(3) 0.0007(3)
O1 0.0314(16) 0.0355(15) 0.0425(16) -0.0104(13) 0.0032(13) 0.0004(13)
O2 0.0341(16) 0.0275(14) 0.0436(17) -0.0066(13) -0.0005(13) -0.0023(13)
O3 0.115(6) 0.059(4) 0.194(8) -0.014(4) 0.0000 0.0000
N1 0.034(2) 0.037(2) 0.065(2) 0.0057(17) -0.0112(19) 0.006(2)
N2 0.036(2) 0.037(2) 0.071(3) -0.0024(18) 0.009(2) 0.009(2)
N3 0.048(3) 0.039(3) 0.030(3) -0.002(3) 0.0000 0.0000
N4 0.039(2) 0.0352(19) 0.045(2) -0.0143(17) 0.0070(17) -0.0050(17)
N5 0.037(2) 0.037(2) 0.044(2) -0.0131(16) 0.0037(17) -0.0084(17)
N6 0.076(5) 0.072(4) 0.027(3) 0.001(4) 0.0000 0.0000
C1 0.035(2) 0.027(2) 0.038(2) -0.0050(18) -0.0050(18) 0.0039(18)
C2 0.026(2) 0.031(2) 0.042(2) 0.0018(18) 0.0022(18) 0.0041(19)
C3 0.026(2) 0.031(2) 0.040(2) 0.0023(17) 0.0041(18) 0.0045(19)
C4 0.031(2) 0.033(2) 0.046(3) -0.0027(18) -0.0021(19) 0.005(2)
C5 0.036(3) 0.051(3) 0.049(3) 0.003(2) 0.009(2) 0.011(2)
C6 0.058(3) 0.056(3) 0.043(3) -0.001(3) 0.014(2) -0.008(2)
C7 0.057(3) 0.051(3) 0.054(3) -0.014(3) 0.011(3) -0.014(2)
C8 0.037(3) 0.038(2) 0.045(3) -0.005(2) 0.008(2) -0.006(2)
C9 0.053(3) 0.041(3) 0.051(3) -0.020(2) 0.008(2) -0.016(2)
C10 0.061(4) 0.056(3) 0.067(3) -0.033(3) 0.024(3) -0.022(3)
C11 0.051(3) 0.066(3) 0.063(3) -0.035(3) 0.011(3) -0.019(3)
C12 0.049(3) 0.051(3) 0.051(3) -0.020(2) 0.013(2) -0.007(2)
C13 0.042(3) 0.041(2) 0.044(3) -0.010(2) 0.002(2) -0.009(2)
C14 0.066(4) 0.059(3) 0.049(3) -0.022(3) 0.008(3) -0.011(3)
C15 0.073(4) 0.056(3) 0.047(3) -0.003(3) -0.002(3) -0.018(3)
C16 0.063(3) 0.035(3) 0.057(3) 0.005(2) -0.023(3) -0.016(2)
C17 0.042(3) 0.025(2) 0.047(3) -0.0011(19) -0.013(2) 0.0014(19)
C18 0.034(2) 0.025(2) 0.046(2) 0.0040(18) -0.0106(19) -0.0024(19)
C19 0.056(5) 0.061(4) 0.033(4) -0.007(4) 0.0000 0.0000
C20 0.157(11) 0.154(10) 0.024(4) -0.026(9) 0.0000 0.0000

loop_
_atom_type_symbol
_atom_type_description
_atom_type_scat_dispersion_real
_atom_type_scat_dispersion_imag
_atom_type_scat_source
C C 0.0033 0.0016
;
International Tables for Crystallography
(Vol. C, Tables 4.2.6.8 and 6.1.1.4)
;
H H 0.0000 0.0000
;
International Tables for Crystallography
(Vol. C, Table 6.1.1.4)
;
N N 0.0061 0.0033
;
International Tables for Crystallography
(Vol. C, Tables 4.2.6.8 and 6.1.1.4)
;
O O 0.0106 0.0060
;
International Tables for Crystallography
(Vol. C, Tables 4.2.6.8 and 6.1.1.4)
;
Mn Mn 0.3368 0.7283
;
International Tables for Crystallography
(Vol. C, Tables 4.2.6.8 and 6.1.1.4)
;

loop_
_geom_angle_atom_site_label_1
_geom_angle_atom_site_label_2
_geom_angle_atom_site_label_3
_geom_angle
_geom_angle_publ_flag
_geom_angle_site_symmetry_1
_geom_angle_site_symmetry_3
N3 Mn1 N6 180.000 yes . .
N3 Mn1 C1 97.17(12) yes . .
N3 Mn1 C1 97.17(12) yes . 4_555
N3 Mn1 C2 97.39(12) yes . .
N3 Mn1 C2 97.39(12) yes . 4_555
N6 Mn1 C1 82.83(12) yes . .
N6 Mn1 C1 82.83(12) yes . 4_555
N6 Mn1 C2 82.61(12) yes . .
N6 Mn1 C2 82.61(12) yes . 4_555
C1 Mn1 C1 165.65(17) yes . 4_555
C1 Mn1 C2 89.27(16) yes . .
C1 Mn1 C2 88.88(16) yes . 4_555
C1 Mn1 C2 88.88(16) yes 4_555 .
C1 Mn1 C2 89.27(16) yes 4_555 4_555
C2 Mn1 C2 165.21(17) yes . 4_555
O1 Mn2 O2 95.92(12) yes . .
O1 Mn2 N1 92.28(13) yes . .
O1 Mn2 N2 93.04(13) yes . 6_556
O1 Mn2 N4 91.43(14) yes . .
O1 Mn2 N5 172.03(14) yes . .
O2 Mn2 N1 92.17(13) yes . .
O2 Mn2 N2 91.33(13) yes . 6_556
O2 Mn2 N4 172.25(13) yes . .
O2 Mn2 N5 91.75(13) yes . .
N1 Mn2 N2 173.30(13) yes . 6_556
N1 Mn2 N4 89.99(14) yes . .
N1 Mn2 N5 85.26(14) yes . .
N2 Mn2 N4 85.82(14) yes 6_556 .
N2 Mn2 N5 88.93(14) yes 6_556 .
N4 Mn2 N5 81.00(15) yes . .
Mn2 O1 C3 129.1(3) yes . .
Mn2 O2 C18 128.3(2) yes . .
Mn2 N1 C1 159.6(4) yes . .
Mn2 N2 C2 159.8(4) yes 6_456 .
Mn2 N4 C9 126.5(3) yes . .
Mn2 N4 C10 113.5(3) yes . .
C9 N4 C10 120.0(4) yes . .
Mn2 N5 C11 113.8(3) yes . .
Mn2 N5 C12 125.8(3) yes . .
C11 N5 C12 120.4(4) yes . .
Mn1 N6 C19 180.000 yes . .
Mn1 C1 N1 177.8(4) yes . .
Mn1 C2 N2 178.1(4) yes . .
O1 C3 C4 118.7(3) yes . .
O1 C3 C8 124.0(4) yes . .
C4 C3 C8 117.4(4) yes . .
C3 C4 C5 120.6(4) yes . .
C4 C5 C6 122.1(4) yes . .
C5 C6 C7 118.3(4) yes . .
C6 C7 C8 121.8(5) yes . .
C3 C8 C7 119.9(4) yes . .
C3 C8 C9 122.7(4) yes . .
C7 C8 C9 117.4(4) yes . .
N4 C9 C8 125.2(4) yes . .
N4 C10 C11 108.3(4) yes . .
N5 C11 C10 107.3(4) yes . .
N5 C12 C13 125.9(4) yes . .
C12 C13 C14 117.4(4) yes . .
C12 C13 C18 123.0(4) yes . .
C14 C13 C18 119.6(4) yes . .
C13 C14 C15 122.2(5) yes . .
C14 C15 C16 118.3(5) yes . .
C15 C16 C17 121.7(5) yes . .
C16 C17 C18 121.1(4) yes . .
O2 C18 C13 124.0(4) yes . .
O2 C18 C17 118.8(4) yes . .
C13 C18 C17 117.2(4) yes . .
N6 C19 C20 180.000 yes . .
C3 C4 H4 119.707 no . .
C5 C4 H4 119.696 no . .
C4 C5 H5 118.971 no . .
C6 C5 H5 118.961 no . .
C5 C6 H6 120.848 no . .
C7 C6 H6 120.841 no . .
C6 C7 H7 119.126 no . .
C8 C7 H7 119.122 no . .
N4 C9 H9 117.386 no . .
C8 C9 H9 117.375 no . .
N4 C10 H10A 110.030 no . .
N4 C10 H10B 110.018 no . .
C11 C10 H10A 110.030 no . .
C11 C10 H10B 110.035 no . .
H10A C10 H10B 108.392 no . .
N5 C11 H11A 110.257 no . .
N5 C11 H11B 110.268 no . .
C10 C11 H11A 110.267 no . .
C10 C11 H11B 110.267 no . .
H11A C11 H11B 108.525 no . .
N5 C12 H12 117.059 no . .
C13 C12 H12 117.061 no . .
C13 C14 H14 118.913 no . .
C15 C14 H14 118.903 no . .
C14 C15 H15 120.848 no . .
C16 C15 H15 120.843 no . .
C15 C16 H16 119.161 no . .
C17 C16 H16 119.164 no . .
C16 C17 H17 119.437 no . .
C18 C17 H17 119.440 no . .

loop_
_geom_bond_atom_site_label_1
_geom_bond_atom_site_label_2
_geom_bond_distance
_geom_bond_publ_flag
_geom_bond_site_symmetry_2
Mn1 N3 1.512(4) yes .
Mn1 N6 2.273(6) yes .
Mn1 C1 2.002(4) yes .
Mn1 C1 2.002(4) yes 4_555
Mn1 C2 2.000(4) yes .
Mn1 C2 2.000(4) yes 4_555
Mn2 O1 1.892(3) yes .
Mn2 O2 1.903(3) yes .
Mn2 N1 2.306(4) yes .
Mn2 N2 2.315(4) yes 6_556
Mn2 N4 1.987(3) yes .
Mn2 N5 1.988(4) yes .
O1 C3 1.323(5) yes .
O2 C18 1.330(5) yes .
N1 C1 1.142(5) yes .
N2 C2 1.144(5) yes .
N4 C9 1.287(6) yes .
N4 C10 1.468(7) yes .
N5 C11 1.470(6) yes .
N5 C12 1.290(6) yes .
N6 C19 1.094(9) yes .
C3 C4 1.406(6) yes .
C3 C8 1.415(6) yes .
C4 C5 1.385(6) yes .
C5 C6 1.383(7) yes .
C6 C7 1.363(7) yes .
C7 C8 1.411(7) yes .
C8 C9 1.441(7) yes .
C10 C11 1.471(8) yes .
C12 C13 1.426(7) yes .
C13 C14 1.420(7) yes .
C13 C18 1.415(6) yes .
C14 C15 1.351(7) yes .
C15 C16 1.384(8) yes .
C16 C17 1.387(7) yes .
C17 C18 1.400(6) yes .
C19 C20 1.474(10) yes .
C4 H4 0.940 no .
C5 H5 0.940 no .
C6 H6 0.940 no .
C7 H7 0.940 no .
C9 H9 0.940 no .
C10 H10A 0.980 no .
C10 H10B 0.980 no .
C11 H11A 0.980 no .
C11 H11B 0.980 no .
C12 H12 0.940 no .
C14 H14 0.940 no .
C15 H15 0.940 no .
C16 H16 0.940 no .
C17 H17 0.940 no .

loop_
_geom_contact_atom_site_label_1
_geom_contact_atom_site_label_2
_geom_contact_distance
_geom_contact_publ_flag
_geom_contact_site_symmetry_2
Mn1 N1 3.144(4) no 4_555
Mn1 N2 3.144(4) no 4_555
Mn2 C8 3.328(4) no .
Mn2 C13 3.321(5) no .
O1 C9 2.935(6) no .
O1 C11 3.442(6) no 6_556
O2 C12 2.938(6) no .
N1 C11 3.389(7) no .
N2 C10 3.403(7) no 6_456
N4 C3 2.952(5) no .
N5 C1 3.583(5) no .
N5 C18 2.958(5) no .
C3 C6 2.835(6) no .
C4 C7 2.765(7) no .
C5 C8 2.761(6) no .
C7 C20 3.562(6) no 6_556
C9 C11 3.524(7) no .
C10 C12 3.514(7) no .
C13 C16 2.764(7) no .
C14 C17 2.754(7) no .
C15 C18 2.838(7) no .
O1 O3 2.962(3) no .
O2 O3 3.567(6) no .
O3 O1 2.962(3) no .
O3 O1 2.962(3) no 4_655
O3 O2 3.567(6) no .
O3 O2 3.567(6) no 4_655
O3 C4 3.422(8) no .
O3 C4 3.422(8) no 4_655
O3 C10 3.556(7) no 6_556
O3 C10 3.556(7) no 7_656
O3 C11 3.410(6) no 6_556
O3 C11 3.410(6) no 7_656
N3 C20 2.839(8) no 2_554
C4 O3 3.422(8) no .
C4 C16 3.515(6) no 3_554
C5 C17 3.525(6) no 2_654
C6 C9 3.569(7) no 5_656
C7 C7 3.558(7) no 5_656
C7 C8 3.585(7) no 5_656
C8 C7 3.585(7) no 5_656
C9 C6 3.569(7) no 5_656
C10 O3 3.556(7) no 6_456
C11 O3 3.410(6) no 6_456
C16 C4 3.515(6) no 3_555
C17 C5 3.525(6) no 2_655
C20 N3 2.839(8) no 2_555
C20 C7 3.562(6) no 7_656
Mn2 H10A 3.2669 no .
Mn2 H11A 3.2713 no .
O1 H4 2.5301 no .
O1 H11A 3.0883 no 6_556
O1 H11B 2.8725 no 6_556
O2 H17 2.5274 no .
N1 H11A 3.0393 no .
N2 H10A 3.0538 no 6_456
N2 H11A 3.0457 no .
N4 H11A 2.7156 no .
N4 H11B 3.2253 no .
N5 H10A 2.6972 no .
N5 H10B 3.2127 no .
C1 H11A 3.2306 no .
C2 H10A 3.3041 no 6_456
C2 H11A 3.2131 no .
C3 H5 3.2650 no .
C3 H7 3.2896 no .
C3 H9 3.3254 no .
C3 H11B 3.1586 no 6_556
C3 H12 3.3335 no 6_556
C4 H6 3.2688 no .
C4 H11B 2.8727 no 6_556
C4 H12 2.7145 no 6_556
C5 H7 3.2077 no .
C5 H12 2.9714 no 6_556
C5 H14 3.2573 no 6_556
C6 H4 3.2614 no .
C6 H14 3.5044 no 6_556
C7 H5 3.2035 no .
C7 H9 2.5575 no .
C8 H4 3.2648 no .
C8 H6 3.2744 no .
C9 H7 2.5732 no .
C9 H10A 2.8622 no .
C9 H10B 2.4986 no .
C10 H9 2.4943 no .
C11 H4 3.3209 no 6_456
C11 H12 2.4991 no .
C12 H4 3.5505 no 6_456
C12 H11A 2.8770 no .
C12 H11B 2.5104 no .
C12 H14 2.5691 no .
C13 H15 3.2770 no .
C13 H17 3.2564 no .
C14 H12 2.5430 no .
C14 H16 3.1950 no .
C15 H17 3.2596 no .
C16 H14 3.1986 no .
C17 H15 3.2688 no .
C18 H12 3.3130 no .
C18 H14 3.2910 no .
C18 H16 3.2681 no .
C20 H7 3.5500 no 6_456
C20 H14 3.5837 no .
C20 H14 3.5837 no 4_555
H4 H5 2.3059 no .
H4 H11B 2.3787 no 6_556
H4 H12 2.7152 no 6_556
H5 H6 2.3204 no .
H5 H12 3.1210 no 6_556
H5 H14 3.0965 no 6_556
H6 H7 2.3023 no .
H6 H14 3.5289 no 6_556
H7 H9 2.3383 no .
H9 H10A 2.9276 no .
H9 H10B 2.2499 no .
H10A H11A 2.8131 no .
H10A H11B 2.2485 no .
H10B H11A 2.2507 no .
H10B H11B 2.4295 no .
H11A H12 2.9411 no .
H11B H12 2.2602 no .
H12 H14 2.3249 no .
H14 H15 2.2877 no .
H15 H16 2.3244 no .
H16 H17 2.3074 no .
Mn1 H6 3.5590 no 5_656
Mn1 H6 3.5590 no 8_456
O1 H16 3.5262 no 3_554
O2 H5 3.4385 no 2_655
O2 H10A 3.2535 no 7_656
O2 H10B 3.1357 no 7_656
O3 H4 2.6871 no .
O3 H4 2.6871 no 4_655
O3 H10A 3.4331 no 6_556
O3 H10A 3.4331 no 7_656
O3 H10B 3.2571 no 6_556
O3 H10B 3.2571 no 7_656
O3 H11B 2.6697 no 6_556
O3 H11B 2.6697 no 7_656
N1 H6 3.1498 no 5_656
N1 H7 3.4610 no 5_656
N1 H10A 3.2074 no 7_656
N1 H15 3.2062 no 3_554
N2 H6 3.1966 no 5_656
N2 H14 3.4964 no 2_554
N2 H15 3.4523 no 2_554
N3 H6 3.1609 no 5_656
N3 H6 3.1609 no 8_456
N3 H7 3.5857 no 5_656
N3 H7 3.5857 no 8_456
N3 H14 3.5941 no 2_554
N3 H14 3.5941 no 3_554
N3 H15 3.5127 no 2_554
N3 H15 3.5127 no 3_554
N4 H6 3.5831 no 5_656
C1 H6 2.9338 no 5_656
C1 H7 3.5081 no 5_656
C1 H10A 3.3747 no 7_656
C1 H15 3.0988 no 3_554
C2 H6 2.9494 no 5_656
C2 H14 3.5307 no 2_554
C2 H15 3.2821 no 2_554
C3 H16 3.0720 no 3_554
C4 H16 2.6094 no 3_554
C5 H16 3.0617 no 3_554
C5 H17 3.4281 no 3_554
C6 H9 3.4181 no 5_656
C7 H7 3.5085 no 5_656
C8 H7 3.3489 no 5_656
C9 H6 3.5117 no 5_656
C10 H17 3.4279 no 7_646
C12 H14 3.5138 no 5_657
C13 H5 3.4870 no 2_655
C13 H14 3.3747 no 5_657
C14 H12 3.5483 no 5_657
C14 H14 3.4890 no 5_657
C15 H4 3.5344 no 2_655
C15 H7 3.2677 no 7_656
C15 H12 3.4629 no 5_657
C16 H4 3.0908 no 2_655
C16 H4 3.5055 no 3_555
C16 H5 3.0527 no 2_655
C16 H7 3.2066 no 7_656
C16 H9 2.9656 no 7_656
C17 H5 2.6640 no 2_655
C17 H9 2.7445 no 7_656
C17 H10B 2.9969 no 7_656
C17 H17 3.3524 no 4_655
C18 H5 2.9227 no 2_655
C18 H9 3.3185 no 7_656
C18 H10B 3.3447 no 7_656
C20 H7 3.5500 no 7_656
H4 O3 2.6871 no .
H4 C15 3.5344 no 2_654
H4 C16 3.0908 no 2_654
H4 C16 3.5055 no 3_554
H4 H4 3.4206 no 4_655
H4 H16 2.9291 no 2_654
H4 H16 2.6092 no 3_554
H5 O2 3.4385 no 2_654
H5 C13 3.4870 no 2_654
H5 C16 3.0527 no 2_654
H5 C17 2.6640 no 2_654
H5 C18 2.9227 no 2_654
H5 H16 3.4357 no 2_654
H5 H16 3.3318 no 3_554
H5 H17 2.8510 no 2_654
H5 H17 3.1621 no 3_554
H6 Mn1 3.5590 no 5_656
H6 N1 3.1498 no 5_656
H6 N2 3.1966 no 5_656
H6 N3 3.1609 no 5_656
H6 N4 3.5831 no 5_656
H6 C1 2.9338 no 5_656
H6 C2 2.9494 no 5_656
H6 C9 3.5117 no 5_656
H6 H9 3.5098 no 5_656
H6 H10B 3.5346 no 5_656
H6 H11A 3.1950 no 5_656
H7 N1 3.4610 no 5_656
H7 N3 3.5857 no 5_656
H7 C1 3.5081 no 5_656
H7 C7 3.5085 no 5_656
H7 C8 3.3489 no 5_656
H7 C15 3.2677 no 7_646
H7 C16 3.2066 no 7_646
H7 H15 3.2757 no 7_646
H7 H16 3.1701 no 7_646
H9 C6 3.4181 no 5_656
H9 C16 2.9656 no 7_646
H9 C17 2.7445 no 7_646
H9 C18 3.3185 no 7_646
H9 H6 3.5098 no 5_656
H9 H16 3.1531 no 7_646
H9 H17 2.7991 no 7_646
H10A O2 3.2535 no 7_646
H10A O3 3.4331 no 6_456
H10A N1 3.2074 no 7_646
H10A C1 3.3747 no 7_646
H10A H15 3.1221 no 5_657
H10B O2 3.1357 no 7_646
H10B O3 3.2571 no 6_456
H10B C17 2.9969 no 7_646
H10B C18 3.3447 no 7_646
H10B H6 3.5346 no 5_656
H10B H17 2.4984 no 7_646
H11A H6 3.1950 no 5_656
H11B O3 2.6697 no 6_456
H11B H15 3.3993 no 5_657
H12 C14 3.5483 no 5_657
H12 C15 3.4629 no 5_657
H12 H15 3.5200 no 5_657
H14 N2 3.4964 no 2_555
H14 N3 3.5941 no 2_555
H14 C2 3.5307 no 2_555
H14 C12 3.5138 no 5_657
H14 C13 3.3747 no 5_657
H14 C14 3.4890 no 5_657
H14 H14 3.5610 no 5_657
H15 N1 3.2062 no 3_555
H15 N2 3.4523 no 2_555
H15 N3 3.5127 no 2_555
H15 C1 3.0988 no 3_555
H15 C2 3.2821 no 2_555
H15 H7 3.2757 no 7_656
H15 H10A 3.1221 no 5_657
H15 H11B 3.3993 no 5_657
H15 H12 3.5200 no 5_657
H16 O1 3.5262 no 3_555
H16 C3 3.0720 no 3_555
H16 C4 2.6094 no 3_555
H16 C5 3.0617 no 3_555
H16 H4 2.9291 no 2_655
H16 H4 2.6092 no 3_555
H16 H5 3.4357 no 2_655
H16 H5 3.3318 no 3_555
H16 H7 3.1701 no 7_656
H16 H9 3.1531 no 7_656
H17 C5 3.4281 no 3_555
H17 C10 3.4279 no 7_656
H17 C17 3.3524 no 4_655
H17 H5 2.8510 no 2_655
H17 H5 3.1621 no 3_555
H17 H9 2.7991 no 7_656
H17 H10B 2.4984 no 7_656
H17 H17 2.5864 no 4_655

loop_
_geom_torsion_atom_site_label_1
_geom_torsion_atom_site_label_2
_geom_torsion_atom_site_label_3
_geom_torsion_atom_site_label_4
_geom_torsion
_geom_torsion_publ_flag
_geom_torsion_site_symmetry_1
_geom_torsion_site_symmetry_3
_geom_torsion_site_symmetry_4
O1 Mn2 O2 C18 -170.1(2) no . . .
O2 Mn2 O1 C3 -171.2(2) no . . .
O1 Mn2 N1 C1 178.2(8) no . . .
N1 Mn2 O1 C3 -78.7(2) no . . .
O1 Mn2 N2 C2 -73.8(8) no . 6_556 6_556
N2 Mn2 O1 C3 97.2(2) no 6_556 . .
O1 Mn2 N4 C9 -8.5(3) no . . .
O1 Mn2 N4 C10 170.5(2) no . . .
N4 Mn2 O1 C3 11.3(2) no . . .
O2 Mn2 N1 C1 -85.8(8) no . . .
N1 Mn2 O2 C18 97.4(2) no . . .
O2 Mn2 N2 C2 -169.8(8) no . 6_556 6_556
N2 Mn2 O2 C18 -76.9(2) no 6_556 . .
O2 Mn2 N5 C11 169.7(2) no . . .
O2 Mn2 N5 C12 -9.4(3) no . . .
N5 Mn2 O2 C18 12.1(2) no . . .
N1 Mn2 N4 C9 83.8(3) no . . .
N1 Mn2 N4 C10 -97.2(2) no . . .
N4 Mn2 N1 C1 86.8(8) no . . .
N1 Mn2 N5 C11 77.6(2) no . . .
N1 Mn2 N5 C12 -101.4(3) no . . .
N5 Mn2 N1 C1 5.8(8) no . . .
N2 Mn2 N4 C9 -101.5(3) no 6_556 . .
N2 Mn2 N4 C10 77.6(2) no 6_556 . .
N4 Mn2 N2 C2 17.4(8) no . 6_556 6_556
N2 Mn2 N5 C11 -99.0(2) no 6_556 . .
N2 Mn2 N5 C12 81.9(3) no 6_556 . .
N5 Mn2 N2 C2 98.5(8) no . 6_556 6_556
N4 Mn2 N5 C11 -13.1(2) no . . .
N4 Mn2 N5 C12 167.9(3) no . . .
N5 Mn2 N4 C9 169.0(3) no . . .
N5 Mn2 N4 C10 -12.0(2) no . . .
Mn2 O1 C3 C4 171.7(2) no . . .
Mn2 O1 C3 C8 -9.1(5) no . . .
Mn2 O2 C18 C13 -8.7(5) no . . .
Mn2 O2 C18 C17 171.3(2) no . . .
Mn2 N4 C9 C8 3.6(6) no . . .
Mn2 N4 C10 C11 34.3(4) no . . .
C9 N4 C10 C11 -146.6(4) no . . .
C10 N4 C9 C8 -175.4(4) no . . .
Mn2 N5 C11 C10 34.8(4) no . . .
Mn2 N5 C12 C13 3.2(7) no . . .
C11 N5 C12 C13 -175.8(4) no . . .
C12 N5 C11 C10 -146.1(4) no . . .
O1 C3 C4 C5 178.9(3) no . . .
O1 C3 C8 C7 -179.7(3) no . . .
O1 C3 C8 C9 0.0(6) no . . .
C4 C3 C8 C7 -0.5(6) no . . .
C4 C3 C8 C9 179.3(3) no . . .
C8 C3 C4 C5 -0.4(6) no . . .
C3 C4 C5 C6 0.6(6) no . . .
C4 C5 C6 C7 0.1(7) no . . .
C5 C6 C7 C8 -1.0(7) no . . .
C6 C7 C8 C3 1.2(7) no . . .
C6 C7 C8 C9 -178.6(4) no . . .
C3 C8 C9 N4 2.5(7) no . . .
C7 C8 C9 N4 -177.7(4) no . . .
N4 C10 C11 N5 -43.1(5) no . . .
N5 C12 C13 C14 -177.0(4) no . . .
N5 C12 C13 C18 4.6(7) no . . .
C12 C13 C14 C15 -177.8(4) no . . .
C12 C13 C18 O2 -1.9(7) no . . .
C12 C13 C18 C17 178.1(4) no . . .
C14 C13 C18 O2 179.6(4) no . . .
C14 C13 C18 C17 -0.3(6) no . . .
C18 C13 C14 C15 0.7(7) no . . .
C13 C14 C15 C16 -0.7(8) no . . .
C14 C15 C16 C17 0.5(8) no . . .
C15 C16 C17 C18 -0.2(7) no . . .
C16 C17 C18 O2 -179.9(4) no . . .
C16 C17 C18 C13 0.1(6) no . . .
